data_8000388
loop_
_publ_author_name
'Andrzejewski, Micha\/l'
'Katrusiak, Andrzej'

_publ_section_title
;
 Piezochromic Porous Metal-Organic Framework.
;
_journal_issue 1
_journal_name_full 'The journal of physical chemistry letters'
_journal_page_first 279
_journal_page_last 284
_journal_paper_doi 10.1021/acs.jpclett.6b02458
_journal_volume 8
_journal_year 2017
_chemical_formula_moiety 'C14 H16 Co N2 O5'
_chemical_formula_sum 'C14 H16 Co N2 O5'
_chemical_formula_weight 351.22
_chemical_name_common AMU-1
_chemical_name_systematic
;
Co(1,4-benzenedicarboxylate)(1,4-diazabicyclo[2.2.2]octane)H2O
;
_space_group_crystal_system triclinic
_space_group_IT_number 1
_space_group_name_Hall 'P 1'
_space_group_name_H-M_alt 'P 1'
_atom_sites_solution_hydrogens mixed
_atom_sites_solution_primary direct
_audit_creation_date 2016-09-19
_audit_creation_method
;
Olex2 1.2
(compiled 2016.09.09 svn.r3337 for OlexSys, GUI svn.r5227)
;
_cell_angle_alpha 90.04(10)
_cell_angle_beta 97.92(10)
_cell_angle_gamma 94.77(4)
_cell_formula_units_Z 1
_cell_length_a 5.744(3)
_cell_length_b 6.981(4)
_cell_length_c 10.557(16)
_cell_measurement_reflns_used 2051
_cell_measurement_temperature 296(2)
_cell_measurement_theta_max 52.418
_cell_measurement_theta_min 10.004
_cell_volume 417.8(7)
_computing_molecular_graphics 'Olex2 (Dolomanov et al., 2009)'
_computing_publication_material 'Olex2 (Dolomanov et al., 2009)'
_computing_structure_refinement 'ShelXL (Sheldrick, 2015)'
_computing_structure_solution 'ShelXS (Sheldrick, 2008)'
_diffrn_ambient_temperature 296(2)
_diffrn_measured_fraction_theta_full 0.266
_diffrn_measured_fraction_theta_max 0.249
_diffrn_measurement_device_type 'multiwire proportional'
_diffrn_measurement_method 'phi and omega scans'
_diffrn_radiation_monochromator graphite
_diffrn_radiation_type MoK\a
_diffrn_radiation_wavelength 0.71073
_diffrn_reflns_av_R_equivalents 0.2879
_diffrn_reflns_av_unetI/netI 0.2275
_diffrn_reflns_Laue_measured_fraction_full 0.266
_diffrn_reflns_Laue_measured_fraction_max 0.249
_diffrn_reflns_limit_h_max 7
_diffrn_reflns_limit_h_min -6
_diffrn_reflns_limit_k_max 8
_diffrn_reflns_limit_k_min -8
_diffrn_reflns_limit_l_max 3
_diffrn_reflns_limit_l_min -3
_diffrn_reflns_number 2051
_diffrn_reflns_point_group_measured_fraction_full 0.266
_diffrn_reflns_point_group_measured_fraction_max 0.249
_diffrn_reflns_theta_full 25.242
_diffrn_reflns_theta_max 26.209
_diffrn_reflns_theta_min 5.002
_exptl_absorpt_coefficient_mu 1.049
_exptl_absorpt_correction_T_max 0.900
_exptl_absorpt_correction_T_min 0.777
_exptl_absorpt_correction_type multi-scan
_exptl_absorpt_process_details
;
Data were collected and reduced by program CrysAlisPro, 
and SCALE3 ABSPACK was used for absorption correction
;
_exptl_crystal_colour purple
_exptl_crystal_density_diffrn 1.396
_exptl_crystal_description plate
_exptl_crystal_F_000 183
_exptl_crystal_size_max 0.3
_exptl_crystal_size_mid 0.2
_exptl_crystal_size_min 0.1
_refine_diff_density_max 1.461
_refine_diff_density_min -0.881
_refine_diff_density_rms 0.304
_refine_ls_abs_structure_details
;
 Refined as a perfect inversion twin.
;
_refine_ls_abs_structure_Flack 0.5
_refine_ls_goodness_of_fit_ref 1.795
_refine_ls_hydrogen_treatment constr
_refine_ls_matrix_type full
_refine_ls_number_parameters 65
_refine_ls_number_reflns 778
_refine_ls_number_restraints 32
_refine_ls_restrained_S_all 1.757
_refine_ls_R_factor_all 0.3470
_refine_ls_R_factor_gt 0.2711
_refine_ls_shift/su_max 0.645
_refine_ls_shift/su_mean 0.010
_refine_ls_structure_factor_coef Fsqd
_refine_ls_weighting_details 'w=1/[\s^2^(Fo^2^)+(0.2000P)^2^] where P=(Fo^2^+2Fc^2^)/3'
_refine_ls_weighting_scheme calc
_refine_ls_wR_factor_gt 0.5372
_refine_ls_wR_factor_ref 0.5818
_reflns_Friedel_coverage 1.000
_reflns_Friedel_fraction_full 0.266
_reflns_Friedel_fraction_max 0.249
_reflns_number_gt 393
_reflns_number_total 778
_reflns_threshold_expression 'I > 2\s(I)'
_cod_data_source_file jz6b02458_si_004.cif
_cod_data_source_block 162GPa
_cod_database_code 8000388
_shelx_space_group_comment
;
The symmetry employed for this shelxl refinement is uniquely defined
by the following loop, which should always be used as a source of
symmetry information in preference to the above space-group names.
They are only intended as comments.
;
_olex2_refinement_description
;
1. Fixed Uiso
 At 1.2 times of:
  All C(H) groups, All C(H,H) groups
 At 1.5 times of:
  All O(H,H) groups
2. Restrained distances
 O1-C7
 1.23 with sigma of 0.001
 O2-C7
 1.23 with sigma of 0.001
 O4-C8
 1.23 with sigma of 0.001
 O3-C8
 1.23 with sigma of 0.001
 C7-C1
 1.48 with sigma of 0.001
 C8-C4
 1.48 with sigma of 0.001
 N1-C9
 1.46 with sigma of 0.001
 N1-C11
 1.46 with sigma of 0.001
 N1-C13
 1.46 with sigma of 0.001
 N2-C10
 1.46 with sigma of 0.001
 N2-C12
 1.46 with sigma of 0.001
 N2-C14
 1.46 with sigma of 0.001
 C9-C10
 1.52 with sigma of 0.001
 C14-C13
 1.52 with sigma of 0.001
 C12-C11
 1.52 with sigma of 0.001
 O4-C4 \\sim C4-O3
 with sigma of 0.02
 O3-C4 \\sim C4-O4
 with sigma of 0.02
 C10-C12 \\sim C12-C14
 with sigma of 0.02
 C10-C14 \\sim C14-C12
 with sigma of 0.02
 C5-C8 \\sim C8-C3
 with sigma of 0.02
3. Restrained planarity
 O2, O1, C8, O3, C7, C6, C1, C2, C3, C4, C5, O4
 with sigma of 0.1
4. Uiso/Uaniso restraints and constraints
Uiso(C6) = Uiso(C1) = Uiso(C2) = Uiso(C3) = Uiso(C4) = Uiso(C5)
Uiso(O3) = Uiso(O4) = Uiso(O2) = Uiso(O1)
Uiso(C9) = Uiso(C10) = Uiso(C11) = Uiso(C12) = Uiso(C14) = Uiso(C13)
5.a Rotating group:
 O1W(H1WA,H1WB)
5.b Secondary CH2 refined with riding coordinates:
 C11(H11A,H11B), C9(H9A,H9B), C12(H12A,H12B), C10(H10A,H10B), C13(H13A,H13B)
5.c Aromatic/amide H refined with riding coordinates:
 C6(H6), C2(H2), C3(H3), C5(H5)
5.d Fitted hexagon refined as free rotating group:
 C6(C1,C2,C3,C4,C5)
;
_shelx_shelxl_version_number 2014/7
_olex2_submission_special_instructions 'No special instructions were received'

loop_
_space_group_symop_operation_xyz
'x, y, z'

loop_
_atom_site_label
_atom_site_type_symbol
_atom_site_fract_x
_atom_site_fract_y
_atom_site_fract_z
_atom_site_U_iso_or_equiv
_atom_site_adp_type
_atom_site_occupancy
_atom_site_site_symmetry_order
_atom_site_calc_flag
_atom_site_refinement_flags_posn
Co1 Co 0.001(4) 0.000(3) 0.002(7) 0.043(5) Uiso 1 1 d .
O2 O -0.290(8) -0.061(5) 0.097(5) 0.051(10) Uiso 1 1 d D
N1 N -0.009(4) 0.328(6) -0.054(3) 0.036(18) Uiso 1 1 d D
O1 O 0.083(6) 0.018(5) 0.174(14) 0.051(10) Uiso 1 1 d D
N2 N -0.014(4) 0.707(4) -0.071(3) 0.034(19) Uiso 1 1 d D
O1W O 0.325(9) 0.020(6) -0.064(15) 0.018(12) Uiso 1 1 d .
H1WA H 0.5521 0.0395 0.0095 0.026 Uiso 1 1 d GR
H1WB H 0.4346 0.1632 -0.1449 0.026 Uiso 1 1 d GR
C11 C -0.258(5) 0.365(4) -0.067(18) 0.045(11) Uiso 1 1 d D
H11A H -0.3322 0.3185 0.0057 0.054 Uiso 1 1 calc R
H11B H -0.3460 0.3089 -0.1453 0.054 Uiso 1 1 calc R
C8 C -0.335(4) -0.039(3) 0.700(2) 0.03(2) Uiso 1 1 d D
C9 C 0.107(9) 0.414(4) -0.157(4) 0.045(11) Uiso 1 1 d D
H9A H 0.0621 0.3361 -0.2334 0.054 Uiso 1 1 calc R
H9B H 0.2766 0.4135 -0.1334 0.054 Uiso 1 1 calc R
C12 C -0.232(6) 0.583(4) -0.071(7) 0.045(11) Uiso 1 1 d D
H12A H -0.3344 0.6171 -0.1470 0.054 Uiso 1 1 calc R
H12B H -0.3020 0.6262 0.0012 0.054 Uiso 1 1 calc R
O3 O -0.541(5) -0.080(5) 0.716(7) 0.051(10) Uiso 1 1 d D
C7 C -0.126(5) -0.023(3) 0.184(2) -0.001(13) Uiso 1 1 d D
C14 C 0.129(8) 0.587(5) 0.017(4) 0.045(11) Uiso 1 1 d D
C10 C 0.049(9) 0.619(4) -0.186(3) 0.045(11) Uiso 1 1 d D
H10A H 0.1839 0.6928 -0.2130 0.054 Uiso 1 1 calc R
H10B H -0.0821 0.6195 -0.2546 0.054 Uiso 1 1 calc R
C13 C 0.136(11) 0.384(4) 0.068(4) 0.045(11) Uiso 1 1 d D
H13A H 0.2907 0.3356 0.0787 0.054 Uiso 1 1 calc R
H13B H 0.0569 0.3609 0.1424 0.054 Uiso 1 1 calc R
C6 C -0.005(6) 0.013(4) 0.416(3) 0.060(12) Uiso 1 1 d .
H6 H 0.1483 0.0432 0.3993 0.072 Uiso 1 1 calc R
C1 C -0.186(7) -0.029(3) 0.316(2) 0.060(12) Uiso 1 1 d DG
C2 C -0.415(7) -0.074(4) 0.341(2) 0.060(12) Uiso 1 1 d G
H2 H -0.5364 -0.1018 0.2739 0.072 Uiso 1 1 calc R
C3 C -0.464(5) -0.077(4) 0.466(3) 0.060(12) Uiso 1 1 d DG
H3 H -0.6173 -0.1072 0.4832 0.072 Uiso 1 1 calc R
C4 C -0.283(5) -0.035(3) 0.567(2) 0.060(12) Uiso 1 1 d DG
C5 C -0.054(5) 0.010(4) 0.542(2) 0.060(12) Uiso 1 1 d DG
H5 H 0.0675 0.0378 0.6087 0.072 Uiso 1 1 calc R
O4 O -0.169(7) -0.001(5) 0.786(4) 0.051(10) Uiso 1 1 d D

loop_
_atom_type_symbol
_atom_type_description
_atom_type_scat_dispersion_real
_atom_type_scat_dispersion_imag
_atom_type_scat_source
C C 0.0033 0.0016 'International Tables Vol C Tables 4.2.6.8 and 6.1.1.4'
H H 0.0000 0.0000 'International Tables Vol C Tables 4.2.6.8 and 6.1.1.4'
Co Co 0.3494 0.9721 'International Tables Vol C Tables 4.2.6.8 and 6.1.1.4'
N N 0.0061 0.0033 'International Tables Vol C Tables 4.2.6.8 and 6.1.1.4'
O O 0.0106 0.0060 'International Tables Vol C Tables 4.2.6.8 and 6.1.1.4'

loop_
_geom_angle_atom_site_label_1
_geom_angle_atom_site_label_2
_geom_angle_atom_site_label_3
_geom_angle
_geom_angle_site_symmetry_1
_geom_angle_site_symmetry_3
O2 Co1 N1 105.2(16) . .
O2 Co1 N2 92.6(15) . 1_545
O2 Co1 O1W 167(3) . .
O2 Co1 O4 103(2) . 1_554
O1 Co1 O2 69(2) . .
O1 Co1 N1 101(2) . .
O1 Co1 N2 113(2) . 1_545
O1 Co1 O1W 102(4) . .
O1 Co1 O4 170(2) . 1_554
N2 Co1 N1 145(4) 1_545 .
N2 Co1 O4 72(2) 1_545 1_554
O1W Co1 N1 85.2(18) . .
O1W Co1 N2 82.4(18) . 1_545
O1W Co1 O4 87(4) . 1_554
O4 Co1 N1 75(2) 1_554 .
C7 O2 Co1 76(3) . .
C11 N1 Co1 105(3) . .
C9 N1 Co1 123(3) . .
C9 N1 C11 112(8) . .
C9 N1 C13 108(4) . .
C13 N1 Co1 90(2) . .
C13 N1 C11 117(8) . .
C7 O1 Co1 88(7) . .
C12 N2 Co1 119(2) . 1_565
C12 N2 C14 95(2) . .
C14 N2 Co1 112(3) . 1_565
C10 N2 Co1 134(3) . 1_565
C10 N2 C12 95(2) . .
C10 N2 C14 94(2) . .
Co1 O1W H1WA 128.0 . .
Co1 O1W H1WB 131.6 . .
H1WA O1W H1WB 82.7 . .
N1 C11 H11A 111.9 . .
N1 C11 H11B 111.9 . .
N1 C11 C12 99(3) . .
H11A C11 H11B 109.6 . .
C12 C11 H11A 111.9 . .
C12 C11 H11B 111.9 . .
O3 C8 C4 117(3) . .
O3 C8 O4 126(5) . .
O4 C8 C4 117(3) . .
N1 C9 H9A 108.8 . .
N1 C9 H9B 108.8 . .
N1 C9 C10 114(4) . .
H9A C9 H9B 107.7 . .
C10 C9 H9A 108.8 . .
C10 C9 H9B 108.8 . .
N2 C12 C11 127(3) . .
N2 C12 H12A 105.5 . .
N2 C12 H12B 105.5 . .
C11 C12 H12A 105.5 . .
C11 C12 H12B 105.5 . .
H12A C12 H12B 106.1 . .
O2 C7 O1 127(8) . .
O2 C7 C1 117(4) . .
O1 C7 C1 116(8) . .
N2 C14 C13 142(4) . .
N2 C10 C9 109(3) . .
N2 C10 H10A 109.9 . .
N2 C10 H10B 109.9 . .
C9 C10 H10A 109.9 . .
C9 C10 H10B 109.9 . .
H10A C10 H10B 108.3 . .
N1 C13 C14 85(3) . .
N1 C13 H13A 114.5 . .
N1 C13 H13B 114.5 . .
C14 C13 H13A 114.5 . .
C14 C13 H13B 114.5 . .
H13A C13 H13B 111.6 . .
C1 C6 H6 120.0 . .
C1 C6 C5 120.0 . .
C5 C6 H6 120.0 . .
C6 C1 C7 118(3) . .
C6 C1 C2 120.0 . .
C2 C1 C7 122(3) . .
C1 C2 H2 120.0 . .
C1 C2 C3 120.0 . .
C3 C2 H2 120.0 . .
C2 C3 H3 120.0 . .
C4 C3 C2 120.0 . .
C4 C3 H3 120.0 . .
C3 C4 C8 119.9(11) . .
C3 C4 C5 120.0 . .
C5 C4 C8 120.1(11) . .
C6 C5 H5 120.0 . .
C4 C5 C6 120.0 . .
C4 C5 H5 120.0 . .
C8 O4 Co1 151(4) . 1_556

loop_
_geom_bond_atom_site_label_1
_geom_bond_atom_site_label_2
_geom_bond_distance
_geom_bond_site_symmetry_2
Co1 O2 2.08(7) .
Co1 N1 2.36(5) .
Co1 O1 1.82(15) .
Co1 N2 2.18(5) 1_545
Co1 O1W 2.07(7) .
Co1 O4 2.35(7) 1_554
O2 C7 1.230(2) .
N1 C11 1.4600(17) .
N1 C9 1.460(2) .
N1 C13 1.460(3) .
O1 C7 1.2300(16) .
N2 Co1 2.18(5) 1_565
N2 C12 1.4600(17) .
N2 C14 1.460(2) .
N2 C10 1.460(2) .
O1W H1WA 1.4193 .
O1W H1WB 1.4742 .
C11 H11A 0.9700 .
C11 H11B 0.9700 .
C11 C12 1.5200(17) .
C8 O3 1.2300(16) .
C8 C4 1.480(3) .
C8 O4 1.230(2) .
C9 H9A 0.9700 .
C9 H9B 0.9700 .
C9 C10 1.5200(17) .
C12 H12A 0.9700 .
C12 H12B 0.9700 .
C7 C1 1.480(3) .
C14 C13 1.5200(19) .
C10 H10A 0.9700 .
C10 H10B 0.9700 .
C13 H13A 0.9700 .
C13 H13B 0.9700 .
C6 H6 0.9300 .
C6 C1 1.3900 .
C6 C5 1.3900 .
C1 C2 1.3900 .
C2 H2 0.9300 .
C2 C3 1.3900 .
C3 H3 0.9300 .
C3 C4 1.3900 .
C4 C5 1.3900 .
C5 H5 0.9300 .
O4 Co1 2.35(7) 1_556

loop_
_geom_torsion_atom_site_label_1
_geom_torsion_atom_site_label_2
_geom_torsion_atom_site_label_3
_geom_torsion_atom_site_label_4
_geom_torsion
_geom_torsion_site_symmetry_1
_geom_torsion_site_symmetry_4
Co1 O2 C7 O1 -1.7(15) . .
Co1 O2 C7 C1 178.6(13) . .
Co1 N1 C11 C12 168(8) . .
Co1 N1 C9 C10 172(3) . .
Co1 N1 C13 C14 176(3) . .
Co1 O1 C7 O2 1.9(16) . .
Co1 O1 C7 C1 -178.4(13) . .
Co1 N2 C12 C11 -155(11) 1_565 .
Co1 N2 C14 C13 144(6) 1_565 .
Co1 N2 C10 C9 154(3) 1_565 .
O2 Co1 O1 C7 -0.9(8) . .
O2 C7 C1 C6 180.0(6) . .
O2 C7 C1 C2 -0.1(11) . .
N1 Co1 O1 C7 101.1(15) . .
N1 C11 C12 N2 4(16) . .
N1 C9 C10 N2 27(6) . .
O1 C7 C1 C6 0.2(11) . .
O1 C7 C1 C2 -179.9(6) . .
N2 Co1 O1 C7 -84.5(18) 1_545 .
N2 C14 C13 N1 26(8) . .
O1W Co1 O1 C7 -171.4(15) . .
C11 N1 C9 C10 45(7) . .
C11 N1 C13 C14 -76(6) . .
C8 C4 C5 C6 179.9(6) . .
C9 N1 C11 C12 -56(11) . .
C9 N1 C13 C14 51(4) . .
C12 N2 C14 C13 21(7) . .
C12 N2 C10 C9 -68(3) . .
O3 C8 C4 C3 0.0(8) . .
O3 C8 C4 C5 -179.9(6) . .
O3 C8 O4 Co1 15(4) . 1_556
C7 C1 C2 C3 -179.9(8) . .
C14 N2 C12 C11 -37(11) . .
C14 N2 C10 C9 28(4) . .
C10 N2 C12 C11 58(11) . .
C10 N2 C14 C13 -74(6) . .
C13 N1 C11 C12 69(11) . .
C13 N1 C9 C10 -85(5) . .
C6 C1 C2 C3 0.0 . .
C1 C6 C5 C4 0.0 . .
C1 C2 C3 C4 0.0 . .
C2 C3 C4 C8 -179.9(6) . .
C2 C3 C4 C5 0.0 . .
C3 C4 C5 C6 0.0 . .
C4 C8 O4 Co1 -165(4) . 1_556
C5 C6 C1 C7 179.9(7) . .
C5 C6 C1 C2 0.0 . .
O4 Co1 O1 C7 34(11) 1_554 .
O4 C8 C4 C3 179.9(6) . .
O4 C8 C4 C5 0.0(8) . .
